data_4126980
loop_
_publ_author_name
'Leary, Edmund'
'Roche, C\'ecile'
'Jiang, Hua-Wei'
'Grace, Iain'
'Gonz\'alez, M Teresa'
'Rubio-Bollinger, Gabino'
'Romero-Mu\~niz, Carlos'
'Xiong, Yaoyao'
'Al-Galiby, Qusiy'
'Noori, Mohammed'
'Lebedeva, Maria A.'
'Porfyrakis, Kyriakos'
'Agrait, Nicol\'as'
'Hodgson, Andrew'
'Higgins, Simon J.'
'Lambert, Colin J.'
'Anderson, Harry L.'
'Nichols, Richard J.'

_publ_section_title
;
 Detecting Mechanochemical Atropisomerization within an STM Break
 Junction.
;
_journal_name_full 'Journal of the American Chemical Society'
_journal_paper_doi 10.1021/jacs.7b10542
_journal_year 2018
_chemical_formula_moiety 'C39 H29 N5 S2 Zn1'
_chemical_formula_sum 'C39 H29 N5 S2 Zn'
_chemical_formula_weight 697.20
_chemical_melting_point ?
_space_group_IT_number 14
_symmetry_cell_setting monoclinic
_symmetry_space_group_name_Hall '-P 2ybc'
_symmetry_space_group_name_H-M 'P 1 21/c 1'
_atom_sites_solution_hydrogens difmap
_atom_sites_solution_primary other
_audit_creation_date 2017-02-27
_audit_creation_method CRYSTALS_ver_14.61
_cell_angle_alpha 90
_cell_angle_beta 104.3817(4)
_cell_angle_gamma 90
_cell_formula_units_Z 4
_cell_length_a 14.7700(1)
_cell_length_b 14.9334(1)
_cell_length_c 14.9133(1)
_cell_measurement_reflns_used 7515
_cell_measurement_temperature 150
_cell_measurement_theta_max 27
_cell_measurement_theta_min 5
_cell_volume 3186.29(4)
_computing_cell_refinement 'DENZO/SCALEPACK (Otwinowski & Minor, 1997)'
_computing_data_collection 'COLLECT (Nonius, 2001).'
_computing_data_reduction 'DENZO/SCALEPACK (Otwinowski & Minor, 1997)'
_computing_molecular_graphics 'CAMERON (Watkin et al., 1996)'
_computing_publication_material 'CRYSTALS (Betteridge et al., 2003)'
_computing_structure_refinement 'CRYSTALS (Betteridge et al., 2003)'
_computing_structure_solution 'Superflip (Palatinus & Chapuis, 2007)'
_diffrn_ambient_temperature 150
_diffrn_measured_fraction_theta_full 0.992
_diffrn_measured_fraction_theta_max 0.992
_diffrn_measurement_device Area
_diffrn_measurement_device_type 'Nonius KappaCCD'
_diffrn_measurement_method \w
_diffrn_radiation_monochromator graphite
_diffrn_radiation_type 'Mo K\a'
_diffrn_radiation_wavelength 0.71073
_diffrn_reflns_av_R_equivalents 0.014
_diffrn_reflns_limit_h_max 19
_diffrn_reflns_limit_h_min -19
_diffrn_reflns_limit_k_max 19
_diffrn_reflns_limit_k_min -19
_diffrn_reflns_limit_l_max 19
_diffrn_reflns_limit_l_min -19
_diffrn_reflns_number 65499
_diffrn_reflns_theta_full 27.478
_diffrn_reflns_theta_max 27.478
_diffrn_reflns_theta_min 5.245
_diffrn_standards_number 0
_exptl_absorpt_coefficient_mu 0.940
_exptl_absorpt_correction_T_max 0.87
_exptl_absorpt_correction_T_min 0.69
_exptl_absorpt_correction_type multi-scan
_exptl_absorpt_process_details 'DENZO/SCALEPACK (Otwinowski & Minor, 1997)'
_exptl_crystal_colour intense_red_purple
_exptl_crystal_density_diffrn 1.453
_exptl_crystal_density_meas ?
_exptl_crystal_density_method 'not measured'
_exptl_crystal_description plate
_exptl_crystal_F_000 1440
_exptl_crystal_size_max 0.40
_exptl_crystal_size_mid 0.40
_exptl_crystal_size_min 0.15
_refine_diff_density_max 1.39
_refine_diff_density_min -0.59
_refine_ls_extinction_method None
_refine_ls_goodness_of_fit_ref 0.9237
_refine_ls_hydrogen_treatment constr
_refine_ls_matrix_type full
_refine_ls_number_parameters 424
_refine_ls_number_reflns 7250
_refine_ls_number_restraints 0
_refine_ls_R_factor_all 0.0432
_refine_ls_R_factor_gt 0.0382
_refine_ls_shift/su_max 0.0018998
_refine_ls_shift/su_mean 0.0000494
_refine_ls_structure_factor_coef Fsqd
_refine_ls_weighting_details
;
 Method, part 1, Chebychev polynomial, (Watkin, 1994, Prince, 1982) 
 [weight] = 1.0/[A~0~*T~0~(x)+A~1~*T~1~(x) ... +A~n-1~]*T~n-1~(x)] 
 where A~i~ are the Chebychev coefficients listed below and x= Fcalc/Fmax 
 Method = Robust Weighting (Prince, 1982) 
 W = [weight] * [1-(deltaF/6*sigmaF)^2^]^2^ 
 A~i~ are: 
 54.8 89.5 53.2 21.9 4.91 
;
_refine_ls_weighting_scheme calc
_refine_ls_wR_factor_all 0.0985
_refine_ls_wR_factor_gt 0.0942
_refine_ls_wR_factor_ref 0.0985
_reflns_limit_h_max 18
_reflns_limit_h_min -19
_reflns_limit_k_max 19
_reflns_limit_k_min 0
_reflns_limit_l_max 19
_reflns_limit_l_min 0
_reflns_number_gt 6509
_reflns_number_total 7252
_reflns_threshold_expression I>2.0\s(I)
_oxford_diffrn_Wilson_B_factor 2.08
_oxford_diffrn_Wilson_scale 4.42
_oxford_refine_ls_r_factor_ref 0.0432
_oxford_refine_ls_scale 0.4650(6)
_oxford_reflns_number_all 7252
_oxford_reflns_threshold_expression_ref I>-3.0\s(I)
_oxford_structure_analysis_title 013drk16
_cod_data_source_file ja7b10542_si_002.cif
_cod_data_source_block 013YX16
_cod_depositor_comments
;
The following automatic conversions were performed:

'_chemical_melting_point' value 'not measured' was changed to '?' -
the value is undefined or not given.

'_atom_sites_solution_primary' value 'Other' changed to 'other'
according to
/home/data/users/saulius/crontab/automatic-downloads/rss-feeds/ACS/lib/dictionaries/cif_core.dic
dictionary named 'cif_core.dic' version 2.4.2 from 2011-04-26.

'_exptl_crystal_density_meas' value 'not measured' was changed to '?'
- the value is perceived as not measured.

Automatic conversion script
Id: cif_fix_values 4973 2017-02-22 13:04:09Z antanas 
;
_cod_original_cell_volume 3186.29(2)
_cod_original_sg_symbol_H-M 'P 21/c '
_cod_original_formula_sum 'C39 H29 N5 S2 Zn1'
_cod_database_code 4126980

loop_
_symmetry_equiv_pos_as_xyz
x,y,z
-x,-y,-z
x,-y+1/2,z+1/2
-x,y+1/2,-z+1/2

loop_
_atom_site_label
_atom_site_type_symbol
_atom_site_fract_x
_atom_site_fract_y
_atom_site_fract_z
_atom_site_U_iso_or_equiv
_atom_site_occupancy
_atom_site_adp_type
_atom_site_refinement_flags_posn
Zn1 Zn 0.815574(14) 0.189141(14) 0.756666(14) 0.0214 1.0000 Uani .
N1 N 0.91129(10) 0.24919(10) 0.86517(10) 0.0223 1.0000 Uani .
N2 N 0.70733(10) 0.24151(11) 0.80668(11) 0.0235 1.0000 Uani .
N3 N 0.72028(10) 0.09593(11) 0.68484(11) 0.0239 1.0000 Uani .
N4 N 0.92260(10) 0.10471(10) 0.74186(11) 0.0236 1.0000 Uani .
N5 N 0.81382(12) 0.28173(11) 0.64757(11) 0.0270 1.0000 Uani .
C1 C 1.00635(12) 0.23744(13) 0.89058(13) 0.0240 1.0000 Uani .
C2 C 1.04709(14) 0.29390(14) 0.96920(14) 0.0280 1.0000 Uani .
C3 C 0.97562(13) 0.33929(14) 0.99040(13) 0.0285 1.0000 Uani .
C4 C 0.89076(13) 0.31155(12) 0.92488(13) 0.0238 1.0000 Uani .
C5 C 0.80152(13) 0.34189(13) 0.92420(13) 0.0262 1.0000 Uani .
C6 C 0.71667(13) 0.30874(13) 0.87065(13) 0.0259 1.0000 Uani .
C7 C 0.62615(14) 0.33425(15) 0.88255(15) 0.0325 1.0000 Uani .
C8 C 0.56269(14) 0.28039(15) 0.82609(15) 0.0326 1.0000 Uani .
C9 C 0.61380(13) 0.22201(14) 0.77888(13) 0.0263 1.0000 Uani .
C10 C 0.57462(13) 0.15402(14) 0.71660(13) 0.0265 1.0000 Uani .
C11 C 0.62499(13) 0.09611(13) 0.67211(13) 0.0259 1.0000 Uani .
C12 C 0.58374(14) 0.02669(14) 0.60703(14) 0.0305 1.0000 Uani .
C13 C 0.65442(14) -0.01433(14) 0.58068(14) 0.0307 1.0000 Uani .
C14 C 0.73999(13) 0.02875(13) 0.63055(13) 0.0255 1.0000 Uani .
C15 C 0.82977(14) 0.00064(13) 0.62883(13) 0.0267 1.0000 Uani .
C16 C 0.91362(13) 0.03369(12) 0.68207(13) 0.0253 1.0000 Uani .
C17 C 1.00481(14) -0.00311(14) 0.68408(15) 0.0302 1.0000 Uani .
C18 C 1.06820(14) 0.04689(14) 0.74386(14) 0.0297 1.0000 Uani .
C19 C 1.01646(13) 0.11459(13) 0.78074(13) 0.0251 1.0000 Uani .
C20 C 1.05670(13) 0.17788(13) 0.84813(13) 0.0248 1.0000 Uani .
C21 C 0.89300(17) 0.31937(15) 0.63780(17) 0.0378 1.0000 Uani .
C22 C 0.8955(2) 0.37529(18) 0.5644(2) 0.0519 1.0000 Uani .
C23 C 0.8140(3) 0.39355(17) 0.49969(18) 0.0547 1.0000 Uani .
C24 C 0.7317(2) 0.35682(18) 0.50991(17) 0.0498 1.0000 Uani .
C25 C 0.73453(17) 0.30062(16) 0.58435(15) 0.0362 1.0000 Uani .
S1 S 1.14727(4) 0.29807(4) 0.73594(4) 0.0431 1.0000 Uani .
C31 C 1.16137(13) 0.17998(13) 0.87697(14) 0.0276 1.0000 Uani .
C32 C 1.21027(15) 0.12538(16) 0.94772(16) 0.0374 1.0000 Uani .
C33 C 1.30743(16) 0.12305(17) 0.97218(17) 0.0417 1.0000 Uani .
C34 C 1.35612(15) 0.17628(17) 0.92464(17) 0.0402 1.0000 Uani .
C35 C 1.30943(14) 0.23144(17) 0.85407(16) 0.0374 1.0000 Uani .
C36 C 1.21162(14) 0.23324(14) 0.82901(14) 0.0299 1.0000 Uani .
C37 C 1.2336(2) 0.36584(19) 0.7016(2) 0.0507 1.0000 Uani .
S2 S 0.51202(4) 0.01089(4) 0.82766(4) 0.0425 1.0000 Uani .
C41 C 0.47106(13) 0.13822(13) 0.69470(13) 0.0270 1.0000 Uani .
C42 C 0.41033(14) 0.18756(14) 0.62648(14) 0.0300 1.0000 Uani .
C43 C 0.31587(15) 0.17138(16) 0.60008(15) 0.0350 1.0000 Uani .
C44 C 0.27962(14) 0.10344(16) 0.64321(15) 0.0345 1.0000 Uani .
C45 C 0.33704(14) 0.05288(15) 0.71261(15) 0.0333 1.0000 Uani .
C46 C 0.43300(13) 0.07074(14) 0.73916(14) 0.0295 1.0000 Uani .
C47 C 0.43626(19) -0.06271(18) 0.87017(19) 0.0469 1.0000 Uani .
H21 H 1.1106 0.2976 0.9989 0.0344 1.0000 Uiso R
H31 H 0.9784 0.3810 1.0372 0.0348 1.0000 Uiso R
H51 H 0.7978 0.3870 0.9649 0.0312 1.0000 Uiso R
H71 H 0.6151 0.3785 0.9225 0.0396 1.0000 Uiso R
H81 H 0.4962 0.2820 0.8140 0.0398 1.0000 Uiso R
H121 H 0.5199 0.0132 0.5881 0.0365 1.0000 Uiso R
H131 H 0.6487 -0.0614 0.5388 0.0374 1.0000 Uiso R
H151 H 0.8349 -0.0475 0.5903 0.0326 1.0000 Uiso R
H171 H 1.0173 -0.0534 0.6502 0.0360 1.0000 Uiso R
H181 H 1.1346 0.0393 0.7620 0.0365 1.0000 Uiso R
H211 H 0.9491 0.3066 0.6809 0.0453 1.0000 Uiso R
H221 H 0.9499 0.4008 0.5585 0.0626 1.0000 Uiso R
H231 H 0.8126 0.4306 0.4480 0.0658 1.0000 Uiso R
H241 H 0.6746 0.3692 0.4655 0.0601 1.0000 Uiso R
H251 H 0.6786 0.2751 0.5925 0.0428 1.0000 Uiso R
H321 H 1.1763 0.0886 0.9808 0.0453 1.0000 Uiso R
H331 H 1.3398 0.0855 1.0199 0.0503 1.0000 Uiso R
H341 H 1.4208 0.1763 0.9409 0.0481 1.0000 Uiso R
H351 H 1.3423 0.2677 0.8219 0.0451 1.0000 Uiso R
H421 H 0.4374 0.2337 0.5943 0.0374 1.0000 Uiso R
H431 H 0.2766 0.2053 0.5529 0.0415 1.0000 Uiso R
H441 H 0.2161 0.0905 0.6246 0.0416 1.0000 Uiso R
H451 H 0.3125 0.0066 0.7437 0.0404 1.0000 Uiso R
H373 H 1.2762 0.3282 0.6762 0.0757 1.0000 Uiso R
H471 H 0.3875 -0.0277 0.8855 0.0698 1.0000 Uiso R
H472 H 0.4098 -0.1076 0.8240 0.0697 1.0000 Uiso R
H372 H 1.2043 0.4106 0.6561 0.0749 1.0000 Uiso R
H371 H 1.2723 0.3980 0.7542 0.0760 1.0000 Uiso R
H473 H 0.4715 -0.0909 0.9256 0.0696 1.0000 Uiso R

loop_
_atom_site_aniso_label
_atom_site_aniso_U_11
_atom_site_aniso_U_22
_atom_site_aniso_U_33
_atom_site_aniso_U_23
_atom_site_aniso_U_13
_atom_site_aniso_U_12
Zn1 0.01659(11) 0.02418(11) 0.02278(11) -0.00205(8) 0.00378(8) -0.00079(7)
N1 0.0182(7) 0.0256(7) 0.0226(7) -0.0007(6) 0.0043(6) -0.0010(6)
N2 0.0171(7) 0.0277(8) 0.0252(7) -0.0037(6) 0.0045(6) -0.0018(6)
N3 0.0185(7) 0.0265(7) 0.0262(7) -0.0024(6) 0.0043(6) -0.0016(6)
N4 0.0185(7) 0.0250(7) 0.0264(7) -0.0029(6) 0.0037(6) -0.0010(6)
N5 0.0299(8) 0.0258(7) 0.0255(8) -0.0013(6) 0.0075(6) 0.0033(6)
C1 0.0180(8) 0.0273(9) 0.0257(9) 0.0010(7) 0.0036(7) -0.0018(7)
C2 0.0210(9) 0.0327(10) 0.0278(9) -0.0021(7) 0.0011(7) -0.0035(7)
C3 0.0259(9) 0.0322(10) 0.0264(9) -0.0065(7) 0.0045(7) -0.0058(8)
C4 0.0228(9) 0.0250(8) 0.0234(8) -0.0019(7) 0.0053(7) -0.0036(7)
C5 0.0258(9) 0.0269(9) 0.0269(9) -0.0069(7) 0.0084(7) -0.0032(7)
C6 0.0226(9) 0.0274(9) 0.0285(9) -0.0036(7) 0.0076(7) 0.0002(7)
C7 0.0243(9) 0.0372(10) 0.0372(11) -0.0091(9) 0.0100(8) 0.0032(8)
C8 0.0219(9) 0.0372(10) 0.0403(11) -0.0057(9) 0.0108(8) 0.0002(8)
C9 0.0189(8) 0.0316(9) 0.0283(9) -0.0001(7) 0.0057(7) -0.0005(7)
C10 0.0185(8) 0.0321(9) 0.0279(9) 0.0014(7) 0.0034(7) -0.0016(7)
C11 0.0201(8) 0.0302(9) 0.0262(9) -0.0016(7) 0.0036(7) -0.0035(7)
C12 0.0232(9) 0.0363(10) 0.0297(9) -0.0057(8) 0.0020(7) -0.0053(8)
C13 0.0289(10) 0.0327(10) 0.0284(9) -0.0085(8) 0.0035(8) -0.0058(8)
C14 0.0250(9) 0.0265(9) 0.0238(8) -0.0031(7) 0.0040(7) -0.0035(7)
C15 0.0279(9) 0.0264(9) 0.0266(9) -0.0037(7) 0.0082(7) -0.0002(7)
C16 0.0249(9) 0.0242(8) 0.0281(9) -0.0008(7) 0.0090(7) 0.0014(7)
C17 0.0261(9) 0.0299(10) 0.0358(10) -0.0029(8) 0.0099(8) 0.0036(8)
C18 0.0230(9) 0.0301(10) 0.0361(10) -0.0005(8) 0.0075(8) 0.0035(7)
C19 0.0187(8) 0.0268(9) 0.0287(9) 0.0017(7) 0.0035(7) 0.0010(7)
C20 0.0181(8) 0.0274(9) 0.0279(9) 0.0020(7) 0.0037(7) -0.0007(7)
C21 0.0367(12) 0.0372(11) 0.0412(12) 0.0019(9) 0.0127(9) -0.0047(9)
C22 0.0692(18) 0.0410(13) 0.0536(15) 0.0046(11) 0.0302(14) -0.0095(12)
C23 0.102(2) 0.0317(11) 0.0340(12) 0.0049(9) 0.0250(14) 0.0045(13)
C24 0.0688(18) 0.0434(13) 0.0316(11) 0.0028(10) 0.0020(11) 0.0187(12)
C25 0.0344(11) 0.0409(12) 0.0306(10) -0.0005(9) 0.0029(8) 0.0098(9)
S1 0.0342(3) 0.0502(3) 0.0446(3) 0.0112(3) 0.0095(2) -0.0014(2)
C31 0.0195(8) 0.0297(9) 0.0317(9) -0.0043(7) 0.0024(7) 0.0012(7)
C32 0.0269(10) 0.0420(12) 0.0407(12) 0.0052(9) 0.0035(8) 0.0028(9)
C33 0.0286(10) 0.0483(13) 0.0418(12) 0.0010(10) -0.0030(9) 0.0086(10)
C34 0.0199(9) 0.0567(14) 0.0415(12) -0.0121(10) 0.0027(8) 0.0030(9)
C35 0.0210(9) 0.0518(13) 0.0402(11) -0.0061(10) 0.0092(8) -0.0022(9)
C36 0.0219(9) 0.0355(10) 0.0323(10) -0.0060(8) 0.0070(7) 0.0002(8)
C37 0.0611(16) 0.0500(14) 0.0498(14) -0.0028(12) 0.0302(13) -0.0111(13)
S2 0.0286(3) 0.0500(3) 0.0452(3) 0.0166(3) 0.0024(2) -0.0026(2)
C41 0.0182(8) 0.0320(10) 0.0292(9) -0.0023(7) 0.0028(7) -0.0017(7)
C42 0.0228(9) 0.0337(10) 0.0315(10) 0.0018(8) 0.0029(7) 0.0021(7)
C43 0.0233(9) 0.0435(12) 0.0350(11) -0.0008(9) 0.0012(8) 0.0037(8)
C44 0.0180(8) 0.0453(12) 0.0387(11) -0.0074(9) 0.0042(8) -0.0023(8)
C45 0.0235(9) 0.0388(11) 0.0380(11) -0.0032(9) 0.0083(8) -0.0060(8)
C46 0.0223(9) 0.0343(10) 0.0307(9) -0.0011(8) 0.0045(7) -0.0011(8)
C47 0.0442(13) 0.0467(13) 0.0516(14) 0.0122(11) 0.0153(11) -0.0022(11)

loop_
_atom_type_symbol
_atom_type_scat_dispersion_real
_atom_type_scat_dispersion_imag
_atom_type_scat_Cromer_Mann_a1
_atom_type_scat_Cromer_Mann_b1
_atom_type_scat_Cromer_Mann_a2
_atom_type_scat_Cromer_Mann_b2
_atom_type_scat_Cromer_Mann_a3
_atom_type_scat_Cromer_Mann_b3
_atom_type_scat_Cromer_Mann_a4
_atom_type_scat_Cromer_Mann_b4
_atom_type_scat_Cromer_Mann_c
_atom_type_scat_source
C 0.0033 0.0016 2.3100 20.8439 1.0200 10.2075 1.5886 0.5687 0.8650 51.6512 0.2156 'International Tables Vol C 4.2.6.8 and 6.1.1.4'
H 0.0000 0.0000 0.4930 10.5109 0.3229 26.1257 0.1402 3.1424 0.0408 57.7998 0.0030 'International Tables Vol C 4.2.6.8 and 6.1.1.4'
N 0.0061 0.0033 12.2126 0.0057 3.1322 9.8933 2.0125 28.9975 1.1663 0.5826 -11.5290 'International Tables Vol C 4.2.6.8 and 6.1.1.4'
S 0.1246 0.1234 6.9053 1.4679 5.2034 22.2151 1.4379 0.2536 1.5863 56.1720 0.8669 'International Tables Vol C 4.2.6.8 and 6.1.1.4'
Zn 0.2839 1.4301 14.0743 3.2655 7.0318 0.2333 5.1652 10.3163 2.4100 58.7097 1.3041 'International Tables Vol C 4.2.6.8 and 6.1.1.4'

loop_
_geom_angle_atom_site_label_1
_geom_angle_atom_site_label_2
_geom_angle_atom_site_label_3
_geom_angle
_geom_angle_publ_flag
N1 Zn1 N2 89.62(6) yes
N1 Zn1 N3 159.54(6) yes
N2 Zn1 N3 87.37(6) yes
N1 Zn1 N4 87.48(6) yes
N2 Zn1 N4 160.20(6) yes
N3 Zn1 N4 88.54(6) yes
N1 Zn1 N5 101.08(6) yes
N2 Zn1 N5 99.52(6) yes
N3 Zn1 N5 99.37(6) yes
N4 Zn1 N5 100.26(6) yes
Zn1 N1 C1 127.88(12) yes
Zn1 N1 C4 125.64(12) yes
C1 N1 C4 106.46(15) yes
Zn1 N2 C6 124.98(12) yes
Zn1 N2 C9 128.23(13) yes
C6 N2 C9 106.63(15) yes
Zn1 N3 C11 127.59(13) yes
Zn1 N3 C14 125.53(12) yes
C11 N3 C14 106.37(15) yes
Zn1 N4 C16 125.86(12) yes
Zn1 N4 C19 127.30(13) yes
C16 N4 C19 106.42(15) yes
Zn1 N5 C21 120.72(15) yes
Zn1 N5 C25 121.15(15) yes
C21 N5 C25 118.1(2) yes
N1 C1 C2 109.89(16) yes
N1 C1 C20 125.16(17) yes
C2 C1 C20 124.94(17) yes
C1 C2 C3 106.78(16) yes
C1 C2 H21 125.8 no
C3 C2 H21 127.4 no
C2 C3 C4 107.08(17) yes
C2 C3 H31 128.2 no
C4 C3 H31 124.7 no
C3 C4 N1 109.79(16) yes
C3 C4 C5 124.92(17) yes
N1 C4 C5 125.26(17) yes
C4 C5 C6 126.99(17) yes
C4 C5 H51 116.5 no
C6 C5 H51 116.4 no
C5 C6 N2 125.36(17) yes
C5 C6 C7 124.23(18) yes
N2 C6 C7 110.09(17) yes
C6 C7 C8 106.58(18) yes
C6 C7 H71 125.6 no
C8 C7 H71 127.8 no
C7 C8 C9 107.21(18) yes
C7 C8 H81 128.5 no
C9 C8 H81 124.1 no
C8 C9 N2 109.47(17) yes
C8 C9 C10 125.48(17) yes
N2 C9 C10 125.02(17) yes
C9 C10 C11 125.27(17) yes
C9 C10 C41 119.28(17) yes
C11 C10 C41 115.44(17) yes
C10 C11 N3 125.38(17) yes
C10 C11 C12 124.87(17) yes
N3 C11 C12 109.74(17) yes
C11 C12 C13 107.04(17) yes
C11 C12 H121 125.6 no
C13 C12 H121 127.4 no
C12 C13 C14 106.76(17) yes
C12 C13 H131 126.2 no
C14 C13 H131 127.1 no
C13 C14 N3 110.09(17) yes
C13 C14 C15 124.64(18) yes
N3 C14 C15 125.08(17) yes
C14 C15 C16 126.86(18) yes
C14 C15 H151 117.7 no
C16 C15 H151 115.4 no
C15 C16 N4 125.22(17) yes
C15 C16 C17 124.83(17) yes
N4 C16 C17 109.93(16) yes
C16 C17 C18 107.07(17) yes
C16 C17 H171 126.3 no
C18 C17 H171 126.6 no
C17 C18 C19 106.94(17) yes
C17 C18 H181 128.0 no
C19 C18 H181 125.0 no
C18 C19 N4 109.63(16) yes
C18 C19 C20 124.84(17) yes
N4 C19 C20 125.49(17) yes
C1 C20 C19 124.91(17) yes
C1 C20 C31 118.73(17) yes
C19 C20 C31 116.35(17) yes
N5 C21 C22 122.3(2) yes
N5 C21 H211 119.3 no
C22 C21 H211 118.4 no
C21 C22 C23 119.1(3) yes
C21 C22 H221 121.6 no
C23 C22 H221 119.3 no
C22 C23 C24 119.2(2) yes
C22 C23 H231 121.9 no
C24 C23 H231 118.9 no
C23 C24 C25 118.6(2) yes
C23 C24 H241 120.0 no
C25 C24 H241 121.3 no
C24 C25 N5 122.7(2) yes
C24 C25 H251 119.6 no
N5 C25 H251 117.7 no
C36 S1 C37 104.53(13) yes
C20 C31 C32 120.76(19) yes
C20 C31 C36 120.37(18) yes
C32 C31 C36 118.76(19) yes
C31 C32 C33 121.5(2) yes
C31 C32 H321 119.3 no
C33 C32 H321 119.2 no
C32 C33 C34 119.1(2) yes
C32 C33 H331 120.9 no
C34 C33 H331 120.0 no
C33 C34 C35 120.7(2) yes
C33 C34 H341 120.1 no
C35 C34 H341 119.2 no
C34 C35 C36 120.2(2) yes
C34 C35 H351 120.8 no
C36 C35 H351 119.0 no
S1 C36 C35 122.64(17) yes
S1 C36 C31 117.61(15) yes
C35 C36 C31 119.7(2) yes
S1 C37 H373 110.7 no
S1 C37 H372 111.1 no
H373 C37 H372 109.7 no
S1 C37 H371 111.4 no
H373 C37 H371 106.7 no
H372 C37 H371 107.1 no
C46 S2 C47 102.66(11) yes
C10 C41 C42 120.92(18) yes
C10 C41 C46 121.19(17) yes
C42 C41 C46 117.83(18) yes
C41 C42 C43 122.8(2) yes
C41 C42 H421 117.6 no
C43 C42 H421 119.5 no
C42 C43 C44 118.7(2) yes
C42 C43 H431 120.9 no
C44 C43 H431 120.4 no
C43 C44 C45 120.81(19) yes
C43 C44 H441 119.6 no
C45 C44 H441 119.6 no
C44 C45 C46 119.7(2) yes
C44 C45 H451 121.5 no
C46 C45 H451 118.8 no
S2 C46 C45 123.25(17) yes
S2 C46 C41 116.66(14) yes
C45 C46 C41 120.09(19) yes
S2 C47 H471 108.7 no
S2 C47 H472 110.5 no
H471 C47 H472 110.6 no
S2 C47 H473 108.8 no
H471 C47 H473 108.2 no
H472 C47 H473 110.1 no

loop_
_geom_bond_atom_site_label_1
_geom_bond_atom_site_label_2
_geom_bond_distance
_geom_bond_publ_flag
Zn1 N1 2.0699(15) yes
Zn1 N2 2.0776(15) yes
Zn1 N3 2.0778(15) yes
Zn1 N4 2.0762(15) yes
Zn1 N5 2.1304(17) yes
N1 C1 1.372(2) yes
N1 C4 1.373(2) yes
N2 C6 1.368(2) yes
N2 C9 1.371(2) yes
N3 C11 1.373(2) yes
N3 C14 1.365(2) yes
N4 C16 1.371(2) yes
N4 C19 1.371(2) yes
N5 C21 1.338(3) yes
N5 C25 1.338(3) yes
C1 C2 1.448(3) yes
C1 C20 1.407(3) yes
C2 C3 1.356(3) yes
C2 H21 0.934 no
C3 C4 1.445(3) yes
C3 H31 0.929 no
C4 C5 1.391(3) yes
C5 C6 1.399(3) yes
C5 H51 0.918 no
C6 C7 1.443(3) yes
C7 C8 1.357(3) yes
C7 H71 0.931 no
C8 C9 1.446(3) yes
C8 H81 0.954 no
C9 C10 1.400(3) yes
C10 C11 1.410(3) yes
C10 C41 1.501(2) yes
C11 C12 1.447(3) yes
C12 C13 1.350(3) yes
C12 H121 0.936 no
C13 C14 1.448(3) yes
C13 H131 0.930 no
C14 C15 1.397(3) yes
C15 C16 1.385(3) yes
C15 H151 0.935 no
C16 C17 1.448(3) yes
C17 C18 1.347(3) yes
C17 H171 0.948 no
C18 C19 1.455(3) yes
C18 H181 0.957 no
C19 C20 1.400(3) yes
C20 C31 1.499(3) yes
C21 C22 1.384(3) yes
C21 H211 0.933 no
C22 C23 1.370(4) yes
C22 H221 0.914 no
C23 C24 1.376(4) yes
C23 H231 0.945 no
C24 C25 1.384(3) yes
C24 H241 0.952 no
C25 H251 0.945 no
S1 C36 1.764(2) yes
S1 C37 1.799(3) yes
C31 C32 1.386(3) yes
C31 C36 1.400(3) yes
C32 C33 1.391(3) yes
C32 H321 0.960 no
C33 C34 1.380(4) yes
C33 H331 0.938 no
C34 C35 1.379(4) yes
C34 H341 0.926 no
C35 C36 1.400(3) yes
C35 H351 0.935 no
C37 H373 0.986 no
C37 H372 0.975 no
C37 H371 0.974 no
S2 C46 1.771(2) yes
S2 C47 1.793(2) yes
C41 C42 1.389(3) yes
C41 C46 1.399(3) yes
C42 C43 1.374(3) yes
C42 H421 0.980 no
C43 C44 1.379(3) yes
C43 H431 0.940 no
C44 C45 1.387(3) yes
C44 H441 0.929 no
C45 C46 1.399(3) yes
C45 H451 0.953 no
C47 H471 0.962 no
C47 H472 0.971 no
C47 H473 0.958 no
